data_7157636
loop_
_publ_author_name
'Kobayashi, Toyoharu'
'Tomita, Yui'
'Kawamoto, Yuichiro'
'Ito, Hisanaka'

_publ_section_title
;
 Highly stereocontrolled total synthesis of secodolastane diterpenoid
 isolinearol.
;
_journal_issue 37
_journal_name_full 'Organic &amp; biomolecular chemistry'
_journal_page_first 7316
_journal_page_last 7320
_journal_paper_doi 10.1039/d0ob01430c
_journal_volume 18
_journal_year 2020
_chemical_formula_moiety 'C17 H28 O4'
_chemical_formula_sum 'C17 H28 O4'
_chemical_formula_weight 296.39
_space_group_crystal_system monoclinic
_space_group_IT_number 14
_space_group_name_Hall '-P 2ybc'
_space_group_name_H-M_alt 'P 1 21/c 1'
_atom_sites_solution_hydrogens geom
_atom_sites_solution_primary dual
_audit_creation_date 2020-03-10
_audit_creation_method
;
Olex2 1.3-alpha
(compiled 2020.02.04 svn.rd84adfe8 for OlexSys, GUI svn.r6032)
;
_audit_update_record
;
2020-06-26 deposited with the CCDC.	2020-07-29 downloaded from the CCDC.
;
_cell_angle_alpha 90
_cell_angle_beta 95.6270(10)
_cell_angle_gamma 90
_cell_formula_units_Z 8
_cell_length_a 15.2304(14)
_cell_length_b 9.1246(8)
_cell_length_c 22.238(2)
_cell_measurement_reflns_used 9981
_cell_measurement_temperature 90
_cell_measurement_theta_max 26.45
_cell_measurement_theta_min 2.38
_cell_volume 3075.6(5)
_computing_cell_refinement 'APEX2 V2014.11-0 (Bruker AXS Inc.,2014)'
_computing_data_collection 'APEX2 V2014.11-0 (Bruker AXS Inc.,2014)'
_computing_data_reduction 'SAINT V8.34a (Bruker AXS Inc., 2013)'
_computing_molecular_graphics
;
Platon (A.L.Spek, 2003)
Olex2 1.3-alpha (Dolomanov et al., 2009)
;
_computing_publication_material
;
Olex2 1.3-alpha (Dolomanov et al., 2009)
pubCIF (Westrip, 2010) and enCIFer (Allen et al. 2004)
;
_computing_structure_refinement 'SHELXL-2014/7 (Sheldrick, 2014)'
_computing_structure_solution 'SHELXTL XT Intrinsic Phasing (Sheldrick, 2013)'
_diffrn_ambient_temperature 90
_diffrn_measured_fraction_theta_full 0.998
_diffrn_measured_fraction_theta_max 0.996
_diffrn_measurement_device_type 'Bruker SMART APEX II Ultra'
_diffrn_measurement_method '\f and \w scans'
_diffrn_radiation_type MoK\a
_diffrn_radiation_wavelength 0.71073
_diffrn_reflns_av_R_equivalents 0.0310
_diffrn_reflns_av_unetI/netI 0.0226
_diffrn_reflns_Laue_measured_fraction_full 0.998
_diffrn_reflns_Laue_measured_fraction_max 0.996
_diffrn_reflns_limit_h_max 19
_diffrn_reflns_limit_h_min -19
_diffrn_reflns_limit_k_max 11
_diffrn_reflns_limit_k_min -11
_diffrn_reflns_limit_l_max 27
_diffrn_reflns_limit_l_min -27
_diffrn_reflns_number 32814
_diffrn_reflns_point_group_measured_fraction_full 0.998
_diffrn_reflns_point_group_measured_fraction_max 0.996
_diffrn_reflns_theta_full 25.242
_diffrn_reflns_theta_max 26.468
_diffrn_reflns_theta_min 1.343
_diffrn_source_current 24.0
_diffrn_source_power 1.2
_diffrn_source_voltage 50.0
_diffrn_standards_number 0
_exptl_absorpt_coefficient_mu 0.089
_exptl_absorpt_correction_T_max 1.0000
_exptl_absorpt_correction_T_min 0.9303
_exptl_absorpt_correction_type numerical
_exptl_absorpt_process_details
;
SADABS-2016/2 (Bruker,2016/2) was used for absorption correction.
wR2(int) was 0.0920 before and 0.0451 after correction.
The Ratio of minimum to maximum transmission is 0.9303.
The \l/2 correction factor is Not present.
;
_exptl_crystal_colour colourless
_exptl_crystal_colour_primary colourless
_exptl_crystal_density_diffrn 1.280
_exptl_crystal_description block
_exptl_crystal_F_000 1296
_exptl_crystal_recrystallization_method 'slow crystallization from a  hexane solution at room temperature'
_exptl_crystal_size_max 0.321
_exptl_crystal_size_mid 0.305
_exptl_crystal_size_min 0.117
_refine_diff_density_max 0.727
_refine_diff_density_min -0.267
_refine_diff_density_rms 0.069
_refine_ls_extinction_method none
_refine_ls_goodness_of_fit_ref 1.054
_refine_ls_hydrogen_treatment constr
_refine_ls_matrix_type full
_refine_ls_number_parameters 389
_refine_ls_number_reflns 6332
_refine_ls_number_restraints 528
_refine_ls_restrained_S_all 1.030
_refine_ls_R_factor_all 0.0596
_refine_ls_R_factor_gt 0.0511
_refine_ls_shift/su_max 0.000
_refine_ls_shift/su_mean 0.000
_refine_ls_structure_factor_coef Fsqd
_refine_ls_weighting_details 'w=1/[\s^2^(Fo^2^)+(0.0839P)^2^+1.5015P] where P=(Fo^2^+2Fc^2^)/3'
_refine_ls_weighting_scheme calc
_refine_ls_wR_factor_gt 0.1352
_refine_ls_wR_factor_ref 0.1432
_reflns_Friedel_coverage 0.000
_reflns_number_gt 5308
_reflns_number_total 6332
_reflns_threshold_expression 'I > 2\s(I)'
_cod_data_source_file d0ob01430c2.cif
_cod_data_source_block p21c_2
_cod_depositor_comments 'Adding full bibliography for 7157636--7157637.cif.'
_cod_database_code 7157636
_publcif_datablock.id {bfd269a6-aa82-4fe0-8157-bb85ba00bbfc}

_shelx_space_group_comment
;
The symmetry employed for this shelxl refinement is uniquely defined
by the following loop, which should always be used as a source of
symmetry information in preference to the above space-group names.
They are only intended as comments.
;
_shelx_estimated_absorpt_t_max 0.990
_shelx_estimated_absorpt_t_min 0.972
_olex2_refinement_description
;
1. Fixed Uiso
 At 1.2 times of:
  All C(H) groups, All C(H,H) groups
 At 1.5 times of:
  All C(H,H,H) groups, All O(H) groups
2. Uiso/Uaniso restraints and constraints
All non-hydrogen atoms have similar U: within 2A with sigma of 0.02 and sigma
for terminal atoms of 0.002 within 2A
All non-hydrogen atoms restrained to be isotropic: with sigma of 0.5 and sigma
for terminal atoms of 0.1
3.a Ternary CH refined with riding coordinates:
 C4(H4), C7(H7), C4S(H4S), C7S(H7S)
3.b Secondary CH2 refined with riding coordinates:
 C2(H2A,H2B), C5(H5A,H5B), C6(H6A,H6B), C9(H9A,H9B), C10(H10A,H10B), C13(H13A,
 H13B), C16(H16A,H16B), C2S(H2SA,H2SB), C5S(H5SA,H5SB), C6S(H6SA,H6SB),
 C9S(H9SA,H9SB), C10S(H10C,H10D), C13S(H13C,H13D), C16S(H16C,H16D)
3.c Aromatic/amide H refined with riding coordinates:
 C14(H14), C14S(H14S)
3.d X=CH2 refined with riding coordinates:
 C15(H15A,H15B), C15S(H15C,H15D)
3.e Idealised Me refined as rotating group:
 C12(H12A,H12B,H12C), C17(H17A,H17B,H17C), C12S(H12D,H12E,H12F), C17S(H17D,
 H17E,H17F)
3.f Idealised tetrahedral OH refined as rotating group:
 O2(H2), O3(H3), O4(H4A), O2S(H2S), O3S(H3S), O4S(H4SA)
;
_olex2_submission_special_instructions 'No special instructions were received'
_publcif_funding_html
;
;

loop_
_space_group_symop_operation_xyz
'x, y, z'
'-x, y+1/2, -z+1/2'
'-x, -y, -z'
'x, -y-1/2, z-1/2'

loop_
_atom_site_label
_atom_site_type_symbol
_atom_site_fract_x
_atom_site_fract_y
_atom_site_fract_z
_atom_site_U_iso_or_equiv
_atom_site_adp_type
_atom_site_occupancy
_atom_site_site_symmetry_order
_atom_site_calc_flag
_atom_site_refinement_flags_posn
_atom_site_refinement_flags_adp
_atom_site_refinement_flags_occupancy
_atom_site_disorder_assembly
_atom_site_disorder_group
C1 C 0.68725(9) 0.74528(15) 0.76622(6) 0.0105(3) Uani 1 1 d . U . . .
C2 C 0.59702(9) 0.80644(16) 0.73930(6) 0.0111(3) Uani 1 1 d . U . . .
H2A H 0.591332 0.911289 0.749680 0.013 Uiso 1 1 calc R U . . .
H2B H 0.548021 0.751444 0.754909 0.013 Uiso 1 1 calc R U . . .
C3 C 0.59574(9) 0.78641(16) 0.66982(6) 0.0101(3) Uani 1 1 d . U . . .
C4 C 0.57169(9) 0.92432(16) 0.63177(6) 0.0119(3) Uani 1 1 d . U . . .
H4 H 0.509299 0.950078 0.637696 0.014 Uiso 1 1 calc R U . . .
C5 C 0.57524(10) 0.89312(17) 0.56405(6) 0.0145(3) Uani 1 1 d . U . . .
H5A H 0.554912 0.981125 0.540640 0.017 Uiso 1 1 calc R U . . .
H5B H 0.637185 0.874216 0.556425 0.017 Uiso 1 1 calc R U . . .
C6 C 0.51848(10) 0.76200(17) 0.54163(7) 0.0160(3) Uani 1 1 d . U . . .
H6A H 0.455479 0.785257 0.544246 0.019 Uiso 1 1 calc R U . . .
H6B H 0.526700 0.742572 0.498747 0.019 Uiso 1 1 calc R U . . .
C7 C 0.54344(9) 0.62519(17) 0.57929(7) 0.0133(3) Uani 1 1 d . U . . .
H7 H 0.500436 0.546081 0.565950 0.016 Uiso 1 1 calc R U . . .
C8 C 0.53807(9) 0.65138(16) 0.64776(6) 0.0115(3) Uani 1 1 d . U . . .
C9 C 0.57152(9) 0.51645(16) 0.68591(6) 0.0127(3) Uani 1 1 d . U . . .
H9A H 0.544068 0.518309 0.724451 0.015 Uiso 1 1 calc R U . . .
H9B H 0.550800 0.426586 0.663949 0.015 Uiso 1 1 calc R U . . .
C10 C 0.67210(9) 0.50611(15) 0.70044(6) 0.0113(3) Uani 1 1 d . U . . .
H10A H 0.685263 0.443301 0.736499 0.014 Uiso 1 1 calc R U . . .
H10B H 0.697670 0.458338 0.666186 0.014 Uiso 1 1 calc R U . . .
C11 C 0.71635(9) 0.65511(15) 0.71230(6) 0.0103(3) Uani 1 1 d . U . . .
C12 C 0.75255(10) 0.87219(16) 0.78002(7) 0.0143(3) Uani 1 1 d . U . . .
H12A H 0.758256 0.928115 0.742984 0.021 Uiso 1 1 calc R U . . .
H12B H 0.810280 0.832714 0.795357 0.021 Uiso 1 1 calc R U . . .
H12C H 0.730722 0.936625 0.810520 0.021 Uiso 1 1 calc R U . . .
C13 C 0.68149(10) 0.65227(16) 0.82351(6) 0.0140(3) Uani 1 1 d . U . . .
H13A H 0.643660 0.565938 0.813081 0.017 Uiso 1 1 calc R U . . .
H13B H 0.741197 0.616030 0.837757 0.017 Uiso 1 1 calc R U . . .
C14 C 0.64476(10) 0.73521(17) 0.87428(7) 0.0156(3) Uani 1 1 d . U . . .
H14 H 0.583307 0.755705 0.870247 0.019 Uiso 1 1 calc R U . . .
C15 C 0.69168(11) 0.78154(19) 0.92399(7) 0.0198(3) Uani 1 1 d . U . . .
H15A H 0.753331 0.763170 0.929683 0.024 Uiso 1 1 calc R U . . .
H15B H 0.663661 0.833117 0.953923 0.024 Uiso 1 1 calc R U . . .
C16 C 0.62865(10) 1.05816(16) 0.65038(7) 0.0153(3) Uani 1 1 d . U . . .
H16A H 0.630681 1.072364 0.694625 0.018 Uiso 1 1 calc R U . . .
H16B H 0.689658 1.041452 0.640118 0.018 Uiso 1 1 calc R U . . .
C17 C 0.44001(9) 0.67306(17) 0.65713(7) 0.0147(3) Uani 1 1 d . U . . .
H17A H 0.434117 0.688647 0.700151 0.022 Uiso 1 1 calc R U . . .
H17B H 0.406553 0.585720 0.643144 0.022 Uiso 1 1 calc R U . . .
H17C H 0.416976 0.758611 0.634053 0.022 Uiso 1 1 calc R U . . .
O1 O 0.68722(6) 0.74801(11) 0.66127(4) 0.0093(2) Uani 1 1 d . U . . .
O2 O 0.59345(8) 1.18664(12) 0.62008(5) 0.0207(3) Uani 1 1 d . U . . .
H2 H 0.626549 1.212428 0.593915 0.031 Uiso 1 1 calc R U . . .
O3 O 0.63018(7) 0.57710(12) 0.56635(5) 0.0140(2) Uani 1 1 d . U . . .
H3 H 0.668719 0.630326 0.585058 0.021 Uiso 1 1 calc R U . . .
O4 O 0.80825(6) 0.64421(11) 0.71504(5) 0.0120(2) Uani 1 1 d . U . . .
H4A H 0.822147 0.561626 0.702231 0.018 Uiso 1 1 calc R U . . .
C1S C 0.81541(9) 0.22171(16) 0.48028(6) 0.0103(3) Uani 1 1 d . U . . .
C2S C 0.90497(9) 0.15702(16) 0.50718(6) 0.0110(3) Uani 1 1 d . U . . .
H2SA H 0.954744 0.212198 0.492676 0.013 Uiso 1 1 calc R U . . .
H2SB H 0.910036 0.052811 0.495612 0.013 Uiso 1 1 calc R U . . .
C3S C 0.90494(9) 0.17246(15) 0.57686(6) 0.0092(3) Uani 1 1 d . U . . .
C4S C 0.92889(9) 0.03319(16) 0.61386(6) 0.0111(3) Uani 1 1 d . U . . .
H4S H 0.990864 0.006563 0.607131 0.013 Uiso 1 1 calc R U . . .
C5S C 0.92672(10) 0.06048(17) 0.68194(6) 0.0146(3) Uani 1 1 d . U . . .
H5SA H 0.864885 0.077277 0.690360 0.018 Uiso 1 1 calc R U . . .
H5SB H 0.948145 -0.028423 0.704301 0.018 Uiso 1 1 calc R U . . .
C6S C 0.98275(10) 0.19147(17) 0.70532(6) 0.0149(3) Uani 1 1 d . U . . .
H6SA H 1.045842 0.169855 0.702221 0.018 Uiso 1 1 calc R U . . .
H6SB H 0.974804 0.208325 0.748433 0.018 Uiso 1 1 calc R U . . .
C7S C 0.95636(9) 0.32957(16) 0.66893(6) 0.0122(3) Uani 1 1 d . U . . .
H7S H 0.998748 0.409078 0.682881 0.015 Uiso 1 1 calc R U . . .
C8S C 0.96189(9) 0.30720(16) 0.60042(6) 0.0103(3) Uani 1 1 d . U . . .
C9S C 0.92779(9) 0.44431(16) 0.56400(6) 0.0115(3) Uani 1 1 d . U . . .
H9SA H 0.948163 0.532799 0.587064 0.014 Uiso 1 1 calc R U . . .
H9SB H 0.955242 0.445841 0.525448 0.014 Uiso 1 1 calc R U . . .
C10S C 0.82730(9) 0.45429(15) 0.54957(6) 0.0102(3) Uani 1 1 d . U . . .
H10C H 0.801371 0.497732 0.584598 0.012 Uiso 1 1 calc R U . . .
H10D H 0.813833 0.520501 0.514615 0.012 Uiso 1 1 calc R U . . .
C11S C 0.78423(9) 0.30505(15) 0.53508(6) 0.0098(3) Uani 1 1 d . U . . .
C12S C 0.75105(10) 0.09636(16) 0.46198(7) 0.0147(3) Uani 1 1 d . U . . .
H12D H 0.775713 0.034468 0.431788 0.022 Uiso 1 1 calc R U . . .
H12E H 0.694554 0.137198 0.444834 0.022 Uiso 1 1 calc R U . . .
H12F H 0.741801 0.037386 0.497650 0.022 Uiso 1 1 calc R U . . .
C13S C 0.82312(10) 0.32492(16) 0.42600(6) 0.0137(3) Uani 1 1 d . U . . .
H13C H 0.764374 0.367765 0.413715 0.016 Uiso 1 1 calc R U . . .
H13D H 0.863465 0.406407 0.439096 0.016 Uiso 1 1 calc R U . . .
C14S C 0.85628(10) 0.25184(17) 0.37212(7) 0.0168(3) Uani 1 1 d . U . . .
H14S H 0.915540 0.217974 0.375662 0.020 Uiso 1 1 calc R U . . .
C15S C 0.80815(11) 0.2318(2) 0.32016(7) 0.0228(4) Uani 1 1 d . U . . .
H15C H 0.748656 0.264450 0.315205 0.027 Uiso 1 1 calc R U . . .
H15D H 0.832992 0.184714 0.287698 0.027 Uiso 1 1 calc R U . . .
C16S C 0.87043(10) -0.09850(16) 0.59450(7) 0.0153(3) Uani 1 1 d . U . . .
H16C H 0.809589 -0.080355 0.604795 0.018 Uiso 1 1 calc R U . . .
H16D H 0.868357 -0.111582 0.550192 0.018 Uiso 1 1 calc R U . . .
C17S C 1.05986(9) 0.28749(17) 0.59075(7) 0.0139(3) Uani 1 1 d . U . . .
H17D H 1.082100 0.196967 0.610480 0.021 Uiso 1 1 calc R U . . .
H17E H 1.093722 0.371132 0.608236 0.021 Uiso 1 1 calc R U . . .
H17F H 1.066141 0.281816 0.547373 0.021 Uiso 1 1 calc R U . . .
O1S O 0.81303(6) 0.20829(11) 0.58514(4) 0.0089(2) Uani 1 1 d . U . . .
O2S O 0.90427(8) -0.22833(12) 0.62421(5) 0.0212(3) Uani 1 1 d . U . . .
H2S H 0.873806 -0.249082 0.652547 0.032 Uiso 1 1 calc R U . . .
O3S O 0.86925(7) 0.37535(12) 0.68192(4) 0.0132(2) Uani 1 1 d . U . . .
H3S H 0.831086 0.323830 0.661945 0.020 Uiso 1 1 calc R U . . .
O4S O 0.69229(6) 0.31354(11) 0.53120(5) 0.0123(2) Uani 1 1 d . U . . .
H4SA H 0.677235 0.396539 0.542902 0.018 Uiso 1 1 calc R U . . .

loop_
_atom_site_aniso_label
_atom_site_aniso_U_11
_atom_site_aniso_U_22
_atom_site_aniso_U_33
_atom_site_aniso_U_23
_atom_site_aniso_U_13
_atom_site_aniso_U_12
C1 0.0101(6) 0.0115(7) 0.0099(6) 0.0003(5) 0.0006(5) 0.0012(5)
C2 0.0106(7) 0.0113(7) 0.0117(7) -0.0001(5) 0.0022(5) 0.0020(5)
C3 0.0073(7) 0.0108(7) 0.0125(7) 0.0005(5) 0.0022(5) 0.0018(5)
C4 0.0100(7) 0.0120(7) 0.0139(7) 0.0032(5) 0.0021(5) 0.0027(5)
C5 0.0155(7) 0.0149(7) 0.0131(7) 0.0038(6) 0.0010(6) 0.0025(6)
C6 0.0133(7) 0.0224(8) 0.0120(7) -0.0002(6) -0.0010(6) 0.0042(6)
C7 0.0101(7) 0.0152(7) 0.0145(7) -0.0019(5) 0.0000(5) 0.0001(5)
C8 0.0080(7) 0.0122(7) 0.0143(7) -0.0002(5) 0.0016(5) -0.0001(5)
C9 0.0113(7) 0.0116(7) 0.0152(7) 0.0010(5) 0.0018(5) -0.0007(5)
C10 0.0104(7) 0.0099(7) 0.0132(7) 0.0018(5) 0.0001(5) 0.0019(5)
C11 0.0085(6) 0.0120(7) 0.0102(6) 0.0022(5) 0.0001(5) 0.0019(5)
C12 0.0137(7) 0.0137(7) 0.0152(7) -0.0008(5) -0.0003(5) -0.0003(5)
C13 0.0167(7) 0.0145(7) 0.0108(7) 0.0010(6) 0.0015(6) 0.0019(6)
C14 0.0164(7) 0.0178(7) 0.0135(7) 0.0027(6) 0.0053(6) 0.0030(6)
C15 0.0195(8) 0.0242(8) 0.0164(7) -0.0032(6) 0.0058(6) 0.0004(6)
C16 0.0166(7) 0.0103(7) 0.0196(7) 0.0026(6) 0.0038(6) 0.0022(6)
C17 0.0088(7) 0.0173(7) 0.0183(7) 0.0016(6) 0.0026(5) -0.0002(5)
O1 0.0065(5) 0.0122(5) 0.0091(5) 0.0015(4) 0.0014(4) 0.0024(4)
O2 0.0219(6) 0.0136(5) 0.0279(6) 0.0074(5) 0.0097(5) 0.0050(4)
O3 0.0120(5) 0.0155(5) 0.0144(5) -0.0036(4) 0.0005(4) 0.0027(4)
O4 0.0085(5) 0.0119(5) 0.0153(5) -0.0009(4) -0.0002(4) 0.0024(4)
C1S 0.0111(7) 0.0100(6) 0.0096(6) -0.0007(5) 0.0003(5) 0.0006(5)
C2S 0.0111(7) 0.0110(7) 0.0110(7) -0.0006(5) 0.0021(5) 0.0013(5)
C3S 0.0073(6) 0.0096(7) 0.0109(6) 0.0000(5) 0.0020(5) 0.0015(5)
C4S 0.0096(7) 0.0098(7) 0.0139(7) 0.0023(5) 0.0019(5) 0.0024(5)
C5S 0.0161(7) 0.0152(7) 0.0127(7) 0.0042(6) 0.0018(6) 0.0034(6)
C6S 0.0137(7) 0.0193(8) 0.0111(7) 0.0016(6) -0.0013(5) 0.0024(6)
C7S 0.0110(7) 0.0141(7) 0.0114(6) -0.0015(5) 0.0001(5) 0.0007(5)
C8S 0.0086(7) 0.0102(6) 0.0122(6) -0.0002(5) 0.0012(5) -0.0005(5)
C9S 0.0105(7) 0.0107(7) 0.0134(7) 0.0010(5) 0.0024(5) -0.0012(5)
C10S 0.0119(7) 0.0085(7) 0.0103(6) 0.0006(5) 0.0011(5) 0.0002(5)
C11S 0.0087(6) 0.0103(6) 0.0104(6) 0.0011(5) 0.0004(5) 0.0009(5)
C12S 0.0148(7) 0.0134(7) 0.0156(7) -0.0023(5) -0.0002(5) -0.0006(6)
C13S 0.0174(7) 0.0139(7) 0.0099(7) 0.0006(6) 0.0011(5) 0.0012(6)
C14S 0.0177(7) 0.0185(7) 0.0150(7) -0.0005(6) 0.0054(6) 0.0013(6)
C15S 0.0229(8) 0.0302(9) 0.0161(7) -0.0038(6) 0.0058(6) -0.0028(7)
C16S 0.0157(7) 0.0090(7) 0.0215(7) 0.0013(6) 0.0041(6) 0.0014(5)
C17S 0.0102(7) 0.0147(7) 0.0170(7) 0.0007(5) 0.0025(5) -0.0012(5)
O1S 0.0069(5) 0.0109(5) 0.0091(5) 0.0022(4) 0.0017(4) 0.0016(4)
O2S 0.0227(6) 0.0120(5) 0.0305(6) 0.0061(5) 0.0106(5) 0.0042(4)
O3S 0.0122(5) 0.0152(5) 0.0122(5) -0.0022(4) 0.0014(4) 0.0030(4)
O4S 0.0093(5) 0.0118(5) 0.0156(5) -0.0012(4) 0.0001(4) 0.0019(4)

loop_
_atom_type_symbol
_atom_type_description
_atom_type_scat_dispersion_real
_atom_type_scat_dispersion_imag
_atom_type_scat_source
C C 0.0033 0.0016 'International Tables Vol C Tables 4.2.6.8 and 6.1.1.4'
H H 0.0000 0.0000 'International Tables Vol C Tables 4.2.6.8 and 6.1.1.4'
O O 0.0106 0.0060 'International Tables Vol C Tables 4.2.6.8 and 6.1.1.4'

loop_
_exptl_crystal_face_index_h
_exptl_crystal_face_index_k
_exptl_crystal_face_index_l
_exptl_crystal_face_perp_dist
-1.00 0.00 1.00 0.1420
1.00 0.00 -1.00 0.1010
1.00 1.00 2.00 0.1060
-3.00 -2.00 -3.00 0.1110
1.00 -1.00 2.00 0.1330
-1.00 1.00 -2.00 0.0870
-1.00 0.00 -2.00 0.0580
1.00 0.00 2.00 0.0490
-1.00 0.00 -4.00 0.0610
1.00 -1.00 -4.00 0.1250
-4.00 -4.00 -3.00 0.1180
-2.00 1.00 4.00 0.1580
3.00 2.00 -2.00 0.1400
1.00 0.00 -3.00 0.0890
2.00 -2.00 -3.00 0.1560
-4.00 -4.00 3.00 0.1600
-2.00 2.00 1.00 0.1240
0.00 3.00 -2.00 0.1220
-4.00 0.00 1.00 0.1280
2.00 -1.00 -4.00 0.1210

loop_
_geom_angle_atom_site_label_1
_geom_angle_atom_site_label_2
_geom_angle_atom_site_label_3
_geom_angle
_geom_angle_site_symmetry_1
_geom_angle_site_symmetry_3
_geom_angle_publ_flag
C2 C1 C11 101.65(11) . . ?
C12 C1 C2 109.75(12) . . ?
C12 C1 C11 108.96(11) . . ?
C12 C1 C13 109.76(12) . . ?
C13 C1 C2 113.46(12) . . ?
C13 C1 C11 112.96(11) . . ?
C1 C2 H2A 110.7 . . ?
C1 C2 H2B 110.7 . . ?
C1 C2 C3 105.44(11) . . ?
H2A C2 H2B 108.8 . . ?
C3 C2 H2A 110.7 . . ?
C3 C2 H2B 110.7 . . ?
C2 C3 C8 110.88(11) . . ?
C4 C3 C2 115.41(11) . . ?
C4 C3 C8 112.04(11) . . ?
O1 C3 C2 103.74(10) . . ?
O1 C3 C4 107.56(11) . . ?
O1 C3 C8 106.41(11) . . ?
C3 C4 H4 107.3 . . ?
C5 C4 C3 110.92(12) . . ?
C5 C4 H4 107.3 . . ?
C16 C4 C3 113.90(11) . . ?
C16 C4 H4 107.3 . . ?
C16 C4 C5 109.80(12) . . ?
C4 C5 H5A 109.0 . . ?
C4 C5 H5B 109.0 . . ?
H5A C5 H5B 107.8 . . ?
C6 C5 C4 112.98(12) . . ?
C6 C5 H5A 109.0 . . ?
C6 C5 H5B 109.0 . . ?
C5 C6 H6A 109.5 . . ?
C5 C6 H6B 109.5 . . ?
H6A C6 H6B 108.0 . . ?
C7 C6 C5 110.94(12) . . ?
C7 C6 H6A 109.5 . . ?
C7 C6 H6B 109.5 . . ?
C6 C7 H7 107.8 . . ?
C6 C7 C8 112.16(12) . . ?
C8 C7 H7 107.8 . . ?
O3 C7 C6 108.73(12) . . ?
O3 C7 H7 107.8 . . ?
O3 C7 C8 112.26(11) . . ?
C7 C8 C3 110.32(11) . . ?
C7 C8 C9 111.60(12) . . ?
C9 C8 C3 108.02(11) . . ?
C17 C8 C3 112.24(12) . . ?
C17 C8 C7 107.31(11) . . ?
C17 C8 C9 107.36(11) . . ?
C8 C9 H9A 108.4 . . ?
C8 C9 H9B 108.4 . . ?
H9A C9 H9B 107.5 . . ?
C10 C9 C8 115.49(11) . . ?
C10 C9 H9A 108.4 . . ?
C10 C9 H9B 108.4 . . ?
C9 C10 H10A 108.9 . . ?
C9 C10 H10B 108.9 . . ?
H10A C10 H10B 107.7 . . ?
C11 C10 C9 113.27(11) . . ?
C11 C10 H10A 108.9 . . ?
C11 C10 H10B 108.9 . . ?
C10 C11 C1 116.72(12) . . ?
O1 C11 C1 101.87(10) . . ?
O1 C11 C10 106.79(11) . . ?
O4 C11 C1 111.34(11) . . ?
O4 C11 C10 111.51(11) . . ?
O4 C11 O1 107.67(11) . . ?
C1 C12 H12A 109.5 . . ?
C1 C12 H12B 109.5 . . ?
C1 C12 H12C 109.5 . . ?
H12A C12 H12B 109.5 . . ?
H12A C12 H12C 109.5 . . ?
H12B C12 H12C 109.5 . . ?
C1 C13 H13A 108.9 . . ?
C1 C13 H13B 108.9 . . ?
H13A C13 H13B 107.7 . . ?
C14 C13 C1 113.40(12) . . ?
C14 C13 H13A 108.9 . . ?
C14 C13 H13B 108.9 . . ?
C13 C14 H14 117.5 . . ?
C15 C14 C13 125.03(15) . . ?
C15 C14 H14 117.5 . . ?
C14 C15 H15A 120.0 . . ?
C14 C15 H15B 120.0 . . ?
H15A C15 H15B 120.0 . . ?
C4 C16 H16A 109.6 . . ?
C4 C16 H16B 109.6 . . ?
H16A C16 H16B 108.1 . . ?
O2 C16 C4 110.50(12) . . ?
O2 C16 H16A 109.6 . . ?
O2 C16 H16B 109.6 . . ?
C8 C17 H17A 109.5 . . ?
C8 C17 H17B 109.5 . . ?
C8 C17 H17C 109.5 . . ?
H17A C17 H17B 109.5 . . ?
H17A C17 H17C 109.5 . . ?
H17B C17 H17C 109.5 . . ?
C11 O1 C3 105.05(10) . . ?
C16 O2 H2 109.5 . . ?
C7 O3 H3 109.5 . . ?
C11 O4 H4A 109.5 . . ?
C11S C1S C2S 102.08(11) . . ?
C12S C1S C2S 109.46(11) . . ?
C12S C1S C11S 109.70(11) . . ?
C12S C1S C13S 110.04(11) . . ?
C13S C1S C2S 113.70(12) . . ?
C13S C1S C11S 111.59(11) . . ?
C1S C2S H2SA 110.7 . . ?
C1S C2S H2SB 110.7 . . ?
C1S C2S C3S 105.27(11) . . ?
H2SA C2S H2SB 108.8 . . ?
C3S C2S H2SA 110.7 . . ?
C3S C2S H2SB 110.7 . . ?
C2S C3S C8S 110.51(11) . . ?
C4S C3S C2S 115.77(11) . . ?
C4S C3S C8S 112.04(11) . . ?
O1S C3S C2S 103.81(10) . . ?
O1S C3S C4S 107.23(11) . . ?
O1S C3S C8S 106.70(10) . . ?
C3S C4S H4S 107.4 . . ?
C5S C4S C3S 111.47(12) . . ?
C5S C4S H4S 107.4 . . ?
C16S C4S C3S 113.38(11) . . ?
C16S C4S H4S 107.4 . . ?
C16S C4S C5S 109.61(12) . . ?
C4S C5S H5SA 108.9 . . ?
C4S C5S H5SB 108.9 . . ?
H5SA C5S H5SB 107.7 . . ?
C6S C5S C4S 113.33(12) . . ?
C6S C5S H5SA 108.9 . . ?
C6S C5S H5SB 108.9 . . ?
C5S C6S H6SA 109.5 . . ?
C5S C6S H6SB 109.5 . . ?
C5S C6S C7S 110.78(12) . . ?
H6SA C6S H6SB 108.1 . . ?
C7S C6S H6SA 109.5 . . ?
C7S C6S H6SB 109.5 . . ?
C6S C7S H7S 107.8 . . ?
C6S C7S C8S 112.05(12) . . ?
C8S C7S H7S 107.8 . . ?
O3S C7S C6S 109.30(12) . . ?
O3S C7S H7S 107.8 . . ?
O3S C7S C8S 111.97(11) . . ?
C7S C8S C3S 110.57(11) . . ?
C7S C8S C9S 111.09(11) . . ?
C9S C8S C3S 108.21(11) . . ?
C17S C8S C3S 111.99(11) . . ?
C17S C8S C7S 107.46(11) . . ?
C17S C8S C9S 107.50(11) . . ?
C8S C9S H9SA 108.4 . . ?
C8S C9S H9SB 108.4 . . ?
H9SA C9S H9SB 107.4 . . ?
C10S C9S C8S 115.63(11) . . ?
C10S C9S H9SA 108.4 . . ?
C10S C9S H9SB 108.4 . . ?
C9S C10S H10C 109.0 . . ?
C9S C10S H10D 109.0 . . ?
H10C C10S H10D 107.8 . . ?
C11S C10S C9S 112.88(11) . . ?
C11S C10S H10C 109.0 . . ?
C11S C10S H10D 109.0 . . ?
C10S C11S C1S 116.33(11) . . ?
O1S C11S C1S 102.20(11) . . ?
O1S C11S C10S 106.73(10) . . ?
O4S C11S C1S 111.18(11) . . ?
O4S C11S C10S 111.70(11) . . ?
O4S C11S O1S 107.83(11) . . ?
C1S C12S H12D 109.5 . . ?
C1S C12S H12E 109.5 . . ?
C1S C12S H12F 109.5 . . ?
H12D C12S H12E 109.5 . . ?
H12D C12S H12F 109.5 . . ?
H12E C12S H12F 109.5 . . ?
C1S C13S H13C 108.7 . . ?
C1S C13S H13D 108.7 . . ?
H13C C13S H13D 107.6 . . ?
C14S C13S C1S 114.22(12) . . ?
C14S C13S H13C 108.7 . . ?
C14S C13S H13D 108.7 . . ?
C13S C14S H14S 118.0 . . ?
C15S C14S C13S 124.01(15) . . ?
C15S C14S H14S 118.0 . . ?
C14S C15S H15C 120.0 . . ?
C14S C15S H15D 120.0 . . ?
H15C C15S H15D 120.0 . . ?
C4S C16S H16C 109.6 . . ?
C4S C16S H16D 109.6 . . ?
H16C C16S H16D 108.1 . . ?
O2S C16S C4S 110.32(12) . . ?
O2S C16S H16C 109.6 . . ?
O2S C16S H16D 109.6 . . ?
C8S C17S H17D 109.5 . . ?
C8S C17S H17E 109.5 . . ?
C8S C17S H17F 109.5 . . ?
H17D C17S H17E 109.5 . . ?
H17D C17S H17F 109.5 . . ?
H17E C17S H17F 109.5 . . ?
C11S O1S C3S 105.02(10) . . ?
C16S O2S H2S 109.5 . . ?
C7S O3S H3S 109.5 . . ?
C11S O4S H4SA 109.5 . . ?

loop_
_geom_bond_atom_site_label_1
_geom_bond_atom_site_label_2
_geom_bond_distance
_geom_bond_site_symmetry_2
_geom_bond_publ_flag
C1 C2 1.5483(19) . ?
C1 C11 1.5542(19) . ?
C1 C12 1.538(2) . ?
C1 C13 1.5404(19) . ?
C2 H2A 0.9900 . ?
C2 H2B 0.9900 . ?
C2 C3 1.5540(19) . ?
C3 C4 1.5405(19) . ?
C3 C8 1.5638(19) . ?
C3 O1 1.4670(16) . ?
C4 H4 1.0000 . ?
C4 C5 1.539(2) . ?
C4 C16 1.531(2) . ?
C5 H5A 0.9900 . ?
C5 H5B 0.9900 . ?
C5 C6 1.531(2) . ?
C6 H6A 0.9900 . ?
C6 H6B 0.9900 . ?
C6 C7 1.530(2) . ?
C7 H7 1.0000 . ?
C7 C8 1.5514(19) . ?
C7 O3 1.4474(17) . ?
C8 C9 1.5525(19) . ?
C8 C17 1.5410(19) . ?
C9 H9A 0.9900 . ?
C9 H9B 0.9900 . ?
C9 C10 1.5373(19) . ?
C10 H10A 0.9900 . ?
C10 H10B 0.9900 . ?
C10 C11 1.5288(19) . ?
C11 O1 1.4506(16) . ?
C11 O4 1.3986(16) . ?
C12 H12A 0.9800 . ?
C12 H12B 0.9800 . ?
C12 H12C 0.9800 . ?
C13 H13A 0.9900 . ?
C13 H13B 0.9900 . ?
C13 C14 1.511(2) . ?
C14 H14 0.9500 . ?
C14 C15 1.325(2) . ?
C15 H15A 0.9500 . ?
C15 H15B 0.9500 . ?
C16 H16A 0.9900 . ?
C16 H16B 0.9900 . ?
C16 O2 1.4300(18) . ?
C17 H17A 0.9800 . ?
C17 H17B 0.9800 . ?
C17 H17C 0.9800 . ?
O2 H2 0.8400 . ?
O3 H3 0.8400 . ?
O4 H4A 0.8400 . ?
C1S C2S 1.5513(19) . ?
C1S C11S 1.5500(19) . ?
C1S C12S 1.535(2) . ?
C1S C13S 1.5445(19) . ?
C2S H2SA 0.9900 . ?
C2S H2SB 0.9900 . ?
C2S C3S 1.5560(18) . ?
C3S C4S 1.5383(19) . ?
C3S C8S 1.5650(19) . ?
C3S O1S 1.4667(16) . ?
C4S H4S 1.0000 . ?
C4S C5S 1.5378(19) . ?
C4S C16S 1.532(2) . ?
C5S H5SA 0.9900 . ?
C5S H5SB 0.9900 . ?
C5S C6S 1.530(2) . ?
C6S H6SA 0.9900 . ?
C6S H6SB 0.9900 . ?
C6S C7S 1.530(2) . ?
C7S H7S 1.0000 . ?
C7S C8S 1.5477(19) . ?
C7S O3S 1.4469(17) . ?
C8S C9S 1.5519(19) . ?
C8S C17S 1.5388(19) . ?
C9S H9SA 0.9900 . ?
C9S H9SB 0.9900 . ?
C9S C10S 1.5354(19) . ?
C10S H10C 0.9900 . ?
C10S H10D 0.9900 . ?
C10S C11S 1.5320(19) . ?
C11S O1S 1.4544(16) . ?
C11S O4S 1.3966(16) . ?
C12S H12D 0.9800 . ?
C12S H12E 0.9800 . ?
C12S H12F 0.9800 . ?
C13S H13C 0.9900 . ?
C13S H13D 0.9900 . ?
C13S C14S 1.501(2) . ?
C14S H14S 0.9500 . ?
C14S C15S 1.319(2) . ?
C15S H15C 0.9500 . ?
C15S H15D 0.9500 . ?
C16S H16C 0.9900 . ?
C16S H16D 0.9900 . ?
C16S O2S 1.4278(18) . ?
C17S H17D 0.9800 . ?
C17S H17E 0.9800 . ?
C17S H17F 0.9800 . ?
O2S H2S 0.8400 . ?
O3S H3S 0.8400 . ?
O4S H4SA 0.8400 . ?

loop_
_geom_torsion_atom_site_label_1
_geom_torsion_atom_site_label_2
_geom_torsion_atom_site_label_3
_geom_torsion_atom_site_label_4
_geom_torsion
_geom_torsion_site_symmetry_1
_geom_torsion_site_symmetry_2
_geom_torsion_site_symmetry_3
_geom_torsion_site_symmetry_4
_geom_torsion_publ_flag
C1 C2 C3 C4 -128.91(12) . . . . ?
C1 C2 C3 C8 102.34(13) . . . . ?
C1 C2 C3 O1 -11.53(14) . . . . ?
C1 C11 O1 C3 -48.51(12) . . . . ?
C1 C13 C14 C15 -106.73(18) . . . . ?
C2 C1 C11 C10 -77.02(14) . . . . ?
C2 C1 C11 O1 38.85(13) . . . . ?
C2 C1 C11 O4 153.39(11) . . . . ?
C2 C1 C13 C14 -59.35(16) . . . . ?
C2 C3 C4 C5 178.26(11) . . . . ?
C2 C3 C4 C16 53.79(16) . . . . ?
C2 C3 C8 C7 -175.47(11) . . . . ?
C2 C3 C8 C9 -53.24(14) . . . . ?
C2 C3 C8 C17 64.92(15) . . . . ?
C2 C3 O1 C11 37.55(13) . . . . ?
C3 C4 C5 C6 54.22(16) . . . . ?
C3 C4 C16 O2 -170.50(11) . . . . ?
C3 C8 C9 C10 -38.88(16) . . . . ?
C4 C3 C8 C7 53.99(15) . . . . ?
C4 C3 C8 C9 176.22(11) . . . . ?
C4 C3 C8 C17 -65.62(15) . . . . ?
C4 C3 O1 C11 160.28(11) . . . . ?
C4 C5 C6 C7 -54.98(16) . . . . ?
C5 C4 C16 O2 64.43(15) . . . . ?
C5 C6 C7 C8 55.29(16) . . . . ?
C5 C6 C7 O3 -69.46(15) . . . . ?
C6 C7 C8 C3 -54.83(15) . . . . ?
C6 C7 C8 C9 -174.92(11) . . . . ?
C6 C7 C8 C17 67.73(15) . . . . ?
C7 C8 C9 C10 82.55(15) . . . . ?
C8 C3 C4 C5 -53.56(15) . . . . ?
C8 C3 C4 C16 -178.03(12) . . . . ?
C8 C3 O1 C11 -79.48(12) . . . . ?
C8 C9 C10 C11 36.62(17) . . . . ?
C9 C10 C11 C1 60.70(16) . . . . ?
C9 C10 C11 O1 -52.41(15) . . . . ?
C9 C10 C11 O4 -169.79(11) . . . . ?
C10 C11 O1 C3 74.41(12) . . . . ?
C11 C1 C2 C3 -16.25(14) . . . . ?
C11 C1 C13 C14 -174.36(12) . . . . ?
C12 C1 C2 C3 99.00(13) . . . . ?
C12 C1 C11 C10 167.15(11) . . . . ?
C12 C1 C11 O1 -76.97(13) . . . . ?
C12 C1 C11 O4 37.56(15) . . . . ?
C12 C1 C13 C14 63.83(16) . . . . ?
C13 C1 C2 C3 -137.82(12) . . . . ?
C13 C1 C11 C10 44.90(16) . . . . ?
C13 C1 C11 O1 160.77(11) . . . . ?
C13 C1 C11 O4 -84.70(14) . . . . ?
C16 C4 C5 C6 -179.02(12) . . . . ?
C17 C8 C9 C10 -160.12(12) . . . . ?
O1 C3 C4 C5 63.04(14) . . . . ?
O1 C3 C4 C16 -61.43(15) . . . . ?
O1 C3 C8 C7 -63.30(13) . . . . ?
O1 C3 C8 C9 58.92(13) . . . . ?
O1 C3 C8 C17 177.08(11) . . . . ?
O3 C7 C8 C3 67.95(15) . . . . ?
O3 C7 C8 C9 -52.14(16) . . . . ?
O3 C7 C8 C17 -169.49(12) . . . . ?
O4 C11 O1 C3 -165.71(10) . . . . ?
C1S C2S C3S C4S 130.09(12) . . . . ?
C1S C2S C3S C8S -101.19(12) . . . . ?
C1S C2S C3S O1S 12.88(13) . . . . ?
C1S C11S O1S C3S 47.92(12) . . . . ?
C1S C13S C14S C15S 112.75(18) . . . . ?
C2S C1S C11S C10S 78.29(14) . . . . ?
C2S C1S C11S O1S -37.53(13) . . . . ?
C2S C1S C11S O4S -152.34(11) . . . . ?
C2S C1S C13S C14S 63.08(16) . . . . ?
C2S C3S C4S C5S -179.90(11) . . . . ?
C2S C3S C4S C16S -55.64(16) . . . . ?
C2S C3S C8S C7S 175.83(11) . . . . ?
C2S C3S C8S C9S 53.96(14) . . . . ?
C2S C3S C8S C17S -64.36(14) . . . . ?
C2S C3S O1S C11S -37.95(13) . . . . ?
C3S C4S C5S C6S -53.07(16) . . . . ?
C3S C4S C16S O2S 171.37(11) . . . . ?
C3S C8S C9S C10S 38.87(16) . . . . ?
C4S C3S C8S C7S -53.46(15) . . . . ?
C4S C3S C8S C9S -175.33(11) . . . . ?
C4S C3S C8S C17S 66.36(15) . . . . ?
C4S C3S O1S C11S -160.97(10) . . . . ?
C4S C5S C6S C7S 54.54(16) . . . . ?
C5S C4S C16S O2S -63.36(15) . . . . ?
C5S C6S C7S C8S -55.68(16) . . . . ?
C5S C6S C7S O3S 69.03(15) . . . . ?
C6S C7S C8S C3S 55.33(15) . . . . ?
C6S C7S C8S C9S 175.49(11) . . . . ?
C6S C7S C8S C17S -67.18(15) . . . . ?
C7S C8S C9S C10S -82.69(14) . . . . ?
C8S C3S C4S C5S 52.13(15) . . . . ?
C8S C3S C4S C16S 176.40(11) . . . . ?
C8S C3S O1S C11S 78.81(12) . . . . ?
C8S C9S C10S C11S -37.34(16) . . . . ?
C9S C10S C11S C1S -59.96(15) . . . . ?
C9S C10S C11S O1S 53.29(14) . . . . ?
C9S C10S C11S O4S 170.92(11) . . . . ?
C10S C11S O1S C3S -74.68(12) . . . . ?
C11S C1S C2S C3S 14.69(14) . . . . ?
C11S C1S C13S C14S 177.88(12) . . . . ?
C12S C1S C2S C3S -101.49(13) . . . . ?
C12S C1S C11S C10S -165.70(11) . . . . ?
C12S C1S C11S O1S 78.48(13) . . . . ?
C12S C1S C11S O4S -36.34(15) . . . . ?
C12S C1S C13S C14S -60.10(16) . . . . ?
C13S C1S C2S C3S 135.01(12) . . . . ?
C13S C1S C11S C10S -43.49(16) . . . . ?
C13S C1S C11S O1S -159.31(11) . . . . ?
C13S C1S C11S O4S 85.87(14) . . . . ?
C16S C4S C5S C6S -179.43(12) . . . . ?
C17S C8S C9S C10S 160.01(12) . . . . ?
O1S C3S C4S C5S -64.61(14) . . . . ?
O1S C3S C4S C16S 59.65(14) . . . . ?
O1S C3S C8S C7S 63.60(13) . . . . ?
O1S C3S C8S C9S -58.27(13) . . . . ?
O1S C3S C8S C17S -176.58(11) . . . . ?
O3S C7S C8S C3S -67.90(15) . . . . ?
O3S C7S C8S C9S 52.27(15) . . . . ?
O3S C7S C8S C17S 169.60(11) . . . . ?
O4S C11S O1S C3S 165.17(10) . . . . ?

loop_
_publcif_info_exptl_table_extra_item
sin_theta_over_lambda_max

loop_
_publcif_info_exptl_table_header_item
?
